data_7002467
loop_
_publ_author_name
'Palacios, Mar\'ia A.'
'Rodr\'iguez-Di\'eguez, Antonio'
'Sironi, Angelo'
'Herrera, Juan Manuel'
'Mota, Antonio J.'
'Cano, Joan'
'Colacio, Enrique'

_publ_section_title
;
 Enhanced ferromagnetic interaction in metallacyclic complexes
 incorporating m-phenylenediamidato bridges.
;
_journal_issue 40
_journal_name_full 'Dalton Transactions'
_journal_page_first 8538
_journal_page_last 8547
_journal_paper_doi 10.1039/b903986d
_journal_year 2009
_chemical_formula_sum 'C58 H76 Co N12 Ni2 O23'
_chemical_formula_weight 1485.66
_chemical_name_systematic
;
?
;
_space_group_IT_number 2
_symmetry_cell_setting triclinic
_symmetry_space_group_name_Hall '-P 1'
_symmetry_space_group_name_H-M 'P -1'
_atom_sites_solution_hydrogens geom
_atom_sites_solution_primary direct
_atom_sites_solution_secondary difmap
_audit_creation_method SHELXL-97
_cell_angle_alpha 91.506(7)
_cell_angle_beta 102.991(6)
_cell_angle_gamma 113.280(6)
_cell_formula_units_Z 2
_cell_length_a 13.330(5)
_cell_length_b 13.521(5)
_cell_length_c 21.544(8)
_cell_measurement_reflns_used 7368
_cell_measurement_temperature 150(2)
_cell_measurement_theta_max 26.22
_cell_measurement_theta_min 2.18
_cell_volume 3447(2)
_computing_cell_refinement 'Bruker APEXII'
_computing_data_collection 'Bruker APEXII'
_computing_data_reduction 'Bruker APEXII'
_computing_molecular_graphics 'Bruker SHELXTL'
_computing_publication_material 'SHELXL-97 (Sheldrick, 1997)'
_computing_structure_refinement 'SHELXL-97 (Sheldrick, 1997)'
_computing_structure_solution 'SHELXS-97 (Sheldrick, 1990)'
_diffrn_ambient_temperature 150(2)
_diffrn_measured_fraction_theta_full 0.979
_diffrn_measured_fraction_theta_max 0.979
_diffrn_radiation_monochromator graphite
_diffrn_radiation_source 'fine-focus sealed tube'
_diffrn_radiation_type MoK\a
_diffrn_radiation_wavelength 0.71073
_diffrn_reflns_av_R_equivalents 0.0229
_diffrn_reflns_av_sigmaI/netI 0.0458
_diffrn_reflns_limit_h_max 15
_diffrn_reflns_limit_h_min -15
_diffrn_reflns_limit_k_max 15
_diffrn_reflns_limit_k_min -16
_diffrn_reflns_limit_l_max 15
_diffrn_reflns_limit_l_min -25
_diffrn_reflns_number 18577
_diffrn_reflns_theta_full 25.00
_diffrn_reflns_theta_max 25.00
_diffrn_reflns_theta_min 1.65
_exptl_absorpt_coefficient_mu 0.862
_exptl_absorpt_correction_T_max 1.000
_exptl_absorpt_correction_T_min 0.528
_exptl_absorpt_correction_type multi-scan
_exptl_absorpt_process_details empirical
_exptl_crystal_colour brown
_exptl_crystal_density_diffrn 1.432
_exptl_crystal_density_method 'not measured'
_exptl_crystal_description prismatic
_exptl_crystal_F_000 1550
_exptl_crystal_size_max 0.12
_exptl_crystal_size_mid 0.09
_exptl_crystal_size_min 0.08
_refine_diff_density_max 1.063
_refine_diff_density_min -0.685
_refine_diff_density_rms 0.111
_refine_ls_extinction_method none
_refine_ls_goodness_of_fit_ref 1.057
_refine_ls_hydrogen_treatment constr
_refine_ls_matrix_type full
_refine_ls_number_parameters 843
_refine_ls_number_reflns 11875
_refine_ls_number_restraints 0
_refine_ls_restrained_S_all 1.057
_refine_ls_R_factor_all 0.0669
_refine_ls_R_factor_gt 0.0578
_refine_ls_shift/su_max 0.003
_refine_ls_shift/su_mean 0.000
_refine_ls_structure_factor_coef Fsqd
_refine_ls_weighting_details 'calc w=1/[\s^2^(Fo^2^)+(0.1246P)^2^+2.9926P] where P=(Fo^2^+2Fc^2^)/3'
_refine_ls_weighting_scheme calc
_refine_ls_wR_factor_gt 0.1836
_refine_ls_wR_factor_ref 0.1933
_reflns_number_gt 9842
_reflns_number_total 11875
_reflns_threshold_expression >2sigma(I)
_cod_data_source_file b903986d.txt
_cod_data_source_block compound3
_cod_depositor_comments
;
The following automatic conversions were performed:
'_exptl_absorpt_correction_type' value 'Multi-scan' changed to
'multi-scan' according to
'/home/saulius/struct/CIF-dictionaries/cif_core.dic' dictionary named
'cif_core.dic' version 2.4.1 from 2010-06-29.

Automatic conversion script
Id: cif_fix_enum 1527 2010-12-29 10:47:43Z saulius 
;
_cod_original_sg_symbol_H-M P-1
_cod_database_code 7002467

loop_
_symmetry_equiv_pos_as_xyz
'x, y, z'
'-x, -y, -z'

loop_
_atom_site_label
_atom_site_type_symbol
_atom_site_fract_x
_atom_site_fract_y
_atom_site_fract_z
_atom_site_U_iso_or_equiv
_atom_site_adp_type
_atom_site_occupancy
_atom_site_symmetry_multiplicity
_atom_site_calc_flag
_atom_site_refinement_flags
_atom_site_disorder_assembly
_atom_site_disorder_group
O7W O 0.5227(3) 0.4721(3) 0.32215(18) 0.0636(10) Uani 1 1 d . . .
O8W O 0.3797(4) 0.1844(3) -0.10954(19) 0.0766(12) Uani 1 1 d . . .
O9W O 0.4974(4) 0.6576(4) 0.1791(2) 0.0848(13) Uani 1 1 d . . .
O10W O 1.2583(3) 0.5371(4) 0.3558(2) 0.0812(13) Uani 1 1 d . . .
O11W O 0.7449(5) 0.7342(4) 0.3974(3) 0.1151(19) Uani 1 1 d . . .
O12W O 1.2667(7) 0.3166(7) 0.3371(4) 0.174(3) Uani 1 1 d . . .
O15W O 0.2981(7) 0.5244(8) 0.2014(5) 0.204(4) Uani 1 1 d . . .
O13W O 1.3624(11) 0.1740(13) 0.5172(8) 0.340(10) Uani 1 1 d . . .
O17W O 0.3265(13) 0.3493(15) 0.2272(8) 0.336(9) Uani 1 1 d . . .
O18W O 0.2643(18) 0.0277(14) 0.0854(16) 0.62(3) Uani 1 1 d . . .
C5D C 0.2558(15) 0.1039(16) 0.2512(9) 0.227(7) Uiso 1 1 d . . .
H5D1 H 0.1829 0.1076 0.2439 0.273 Uiso 1 1 calc R . .
H5D2 H 0.3070 0.1631 0.2341 0.273 Uiso 1 1 calc R . .
O1D O 0.2471(14) 0.0000(16) 0.2276(9) 0.302(7) Uiso 1 1 d . . .
C2D C 0.2495(18) -0.0630(18) 0.2811(11) 0.254(9) Uiso 1 1 d . . .
H2D1 H 0.2797 -0.1154 0.2735 0.305 Uiso 1 1 calc R . .
H2D2 H 0.1738 -0.1018 0.2862 0.305 Uiso 1 1 calc R . .
C3D C 0.324(2) 0.016(3) 0.3405(14) 0.339(14) Uiso 1 1 d . . .
H3D1 H 0.2997 -0.0107 0.3785 0.407 Uiso 1 1 calc R . .
H3D2 H 0.4021 0.0275 0.3463 0.407 Uiso 1 1 calc R . .
C4D C 0.311(2) 0.098(2) 0.3297(11) 0.274(10) Uiso 1 1 d . . .
H4D1 H 0.3832 0.1596 0.3448 0.329 Uiso 1 1 calc R . .
H4D2 H 0.2611 0.1056 0.3546 0.329 Uiso 1 1 calc R . .
Ni1 Ni 0.79651(4) 0.18254(4) 0.35844(2) 0.03059(16) Uani 1 1 d . . .
Ni2 Ni 0.86722(4) 0.58283(4) 0.15754(2) 0.03147(16) Uani 1 1 d . . .
Co1 Co 0.5000 0.0000 0.0000 0.0392(2) Uani 1 2 d S . .
Co2 Co 1.5000 0.5000 0.5000 0.0391(2) Uani 1 2 d S . .
N9B N 0.6873(3) 0.2616(3) 0.34551(15) 0.0322(7) Uani 1 1 d . . .
O17A O 0.6975(2) 0.2874(2) 0.03941(14) 0.0436(7) Uani 1 1 d . . .
N9A N 0.7790(3) 0.1421(2) 0.26109(15) 0.0308(7) Uani 1 1 d . . .
N9C N 0.9482(3) 0.3209(3) 0.37857(15) 0.0333(7) Uani 1 1 d . . .
N16A N 0.8279(3) 0.4235(2) 0.11931(15) 0.0310(7) Uani 1 1 d . . .
N1C N 0.9167(3) 0.1166(3) 0.38922(16) 0.0390(8) Uani 1 1 d . . .
O5W O 1.4679(3) 0.5661(3) 0.41584(16) 0.0548(8) Uani 1 1 d . . .
O8A O 0.6560(3) 0.0187(2) 0.17275(13) 0.0468(7) Uani 1 1 d . . .
N16C N 0.9991(3) 0.6010(2) 0.23590(15) 0.0340(7) Uani 1 1 d . . .
C11A C 0.8015(3) 0.2739(3) 0.18448(17) 0.0307(8) Uani 1 1 d . . .
H11A H 0.7275 0.2650 0.1809 0.037 Uiso 1 1 calc R . .
N24C N 1.0059(3) 0.6431(3) 0.11766(17) 0.0403(8) Uani 1 1 d . . .
C11C C 0.9845(3) 0.4677(3) 0.31210(18) 0.0322(8) Uani 1 1 d . . .
H11C H 1.0003 0.4262 0.2838 0.039 Uiso 1 1 calc R . .
O8B O 0.6163(3) 0.3543(3) 0.40236(14) 0.0474(7) Uani 1 1 d . . .
N16B N 0.7410(3) 0.5458(2) 0.20627(15) 0.0320(7) Uani 1 1 d . . .
N24A N 0.7489(3) 0.5652(3) 0.07036(17) 0.0396(8) Uani 1 1 d . . .
N24B N 0.8790(3) 0.7387(3) 0.18555(17) 0.0393(8) Uani 1 1 d . . .
O2W O 0.4805(3) 0.1466(3) 0.00448(16) 0.0536(8) Uani 1 1 d . . .
O3W O 0.6716(3) 0.0819(2) 0.05403(14) 0.0460(7) Uani 1 1 d . . .
N1B N 0.7806(3) 0.2045(3) 0.45214(15) 0.0364(7) Uani 1 1 d . . .
C15B C 0.6736(3) 0.4387(3) 0.21789(18) 0.0309(8) Uani 1 1 d . . .
C10B C 0.6475(3) 0.2974(3) 0.28714(17) 0.0305(8) Uani 1 1 d . . .
C13C C 0.9415(4) 0.5924(3) 0.39729(19) 0.0402(9) Uani 1 1 d . . .
H13C H 0.9284 0.6350 0.4264 0.048 Uiso 1 1 calc R . .
C18A C 0.7459(3) 0.3841(3) 0.06750(18) 0.0327(8) Uani 1 1 d . . .
O17B O 0.6658(3) 0.6254(3) 0.26874(16) 0.0514(8) Uani 1 1 d . . .
O4W O 1.4402(3) 0.3467(3) 0.44628(17) 0.0570(8) Uani 1 1 d . . .
N1A N 0.6587(3) 0.0298(3) 0.33753(17) 0.0403(8) Uani 1 1 d . . .
O8C O 1.1413(3) 0.3809(3) 0.4181(2) 0.0653(10) Uani 1 1 d . . .
O6W O 1.6659(2) 0.5374(3) 0.48585(15) 0.0478(7) Uani 1 1 d . . .
C11B C 0.7042(3) 0.4041(3) 0.27639(18) 0.0323(8) Uani 1 1 d . . .
H11B H 0.7634 0.4529 0.3089 0.039 Uiso 1 1 calc R . .
O1W O 0.4515(3) -0.0312(3) 0.08678(16) 0.0603(9) Uani 1 1 d . . .
C6C C 1.0232(4) 0.1922(3) 0.4078(2) 0.0425(10) Uani 1 1 d . . .
C19B C 0.8087(3) 0.7371(3) 0.22173(19) 0.0375(9) Uani 1 1 d . . .
C10A C 0.8447(3) 0.2109(3) 0.22234(18) 0.0311(8) Uani 1 1 d . . .
C19A C 0.7075(3) 0.4665(3) 0.03681(19) 0.0375(9) Uani 1 1 d . . .
C13A C 1.0194(3) 0.2957(3) 0.1916(2) 0.0420(10) Uani 1 1 d . . .
H13A H 1.0917 0.3012 0.1929 0.050 Uiso 1 1 calc R . .
O17C O 1.1914(3) 0.6442(3) 0.26430(17) 0.0626(10) Uani 1 1 d . . .
C13B C 0.5237(3) 0.2609(3) 0.1816(2) 0.0404(9) Uani 1 1 d . . .
H13B H 0.4619 0.2133 0.1499 0.048 Uiso 1 1 calc R . .
C6B C 0.7178(3) 0.2590(3) 0.45814(19) 0.0379(9) Uani 1 1 d . . .
C12B C 0.5561(3) 0.2257(3) 0.23890(19) 0.0365(9) Uani 1 1 d . . .
H12B H 0.5172 0.1543 0.2455 0.044 Uiso 1 1 calc R . .
C10C C 0.9598(3) 0.4295(3) 0.36869(18) 0.0338(8) Uani 1 1 d . . .
C18B C 0.7322(3) 0.6271(3) 0.23399(19) 0.0359(9) Uani 1 1 d . . .
C7B C 0.6704(3) 0.2960(3) 0.39782(19) 0.0354(9) Uani 1 1 d . . .
C15C C 0.9855(3) 0.5682(3) 0.29757(18) 0.0324(8) Uani 1 1 d . . .
C12C C 0.9389(3) 0.4925(3) 0.41147(19) 0.0379(9) Uani 1 1 d . . .
H12C H 0.9233 0.4677 0.4496 0.045 Uiso 1 1 calc R . .
C12A C 0.9543(3) 0.2226(3) 0.2263(2) 0.0376(9) Uani 1 1 d . . .
H12A H 0.9842 0.1818 0.2521 0.045 Uiso 1 1 calc R . .
C19C C 1.1053(4) 0.6625(3) 0.1594(2) 0.0415(9) Uani 1 1 d . . .
C7C C 1.0411(3) 0.3088(3) 0.4018(2) 0.0420(10) Uani 1 1 d . . .
C14C C 0.9631(3) 0.6300(3) 0.3405(2) 0.0385(9) Uani 1 1 d . . .
H14C H 0.9627 0.6966 0.3311 0.046 Uiso 1 1 calc R . .
C15A C 0.8688(3) 0.3509(3) 0.15168(17) 0.0308(8) Uani 1 1 d . . .
C14A C 0.9769(3) 0.3605(3) 0.15472(19) 0.0369(9) Uani 1 1 d . . .
H14A H 1.0213 0.4101 0.1323 0.044 Uiso 1 1 calc R . .
C7A C 0.6903(3) 0.0553(3) 0.23182(19) 0.0342(8) Uani 1 1 d . . .
C14B C 0.5822(3) 0.3669(3) 0.17042(19) 0.0361(9) Uani 1 1 d . . .
H14B H 0.5601 0.3895 0.1313 0.043 Uiso 1 1 calc R . .
C18C C 1.1001(3) 0.6336(3) 0.2264(2) 0.0391(9) Uani 1 1 d . . .
C2C C 0.8990(4) 0.0121(4) 0.3934(2) 0.0464(10) Uani 1 1 d . . .
H2C H 0.8251 -0.0405 0.3809 0.056 Uiso 1 1 calc R . .
C6A C 0.6238(3) -0.0120(3) 0.2755(2) 0.0386(9) Uani 1 1 d . . .
C3B C 0.8067(4) 0.1848(4) 0.5632(2) 0.0507(11) Uani 1 1 d . . .
H3B H 0.8364 0.1569 0.5982 0.061 Uiso 1 1 calc R . .
C2B C 0.8232(4) 0.1684(4) 0.5041(2) 0.0443(10) Uani 1 1 d . . .
H2B H 0.8663 0.1300 0.4999 0.053 Uiso 1 1 calc R . .
C5B C 0.7002(4) 0.2814(4) 0.5164(2) 0.0538(12) Uani 1 1 d . . .
H5B H 0.6585 0.3216 0.5199 0.065 Uiso 1 1 calc R . .
C5A C 0.5330(4) -0.1116(4) 0.2526(3) 0.0612(14) Uani 1 1 d . . .
H5A H 0.5104 -0.1381 0.2092 0.073 Uiso 1 1 calc R . .
C20B C 0.8060(4) 0.8308(4) 0.2460(2) 0.0498(11) Uani 1 1 d . . .
H20B H 0.7573 0.8276 0.2716 0.060 Uiso 1 1 calc R . .
C20A C 0.6333(5) 0.4411(4) -0.0238(2) 0.0620(14) Uani 1 1 d . . .
H20A H 0.6058 0.3724 -0.0467 0.074 Uiso 1 1 calc R . .
C3C C 0.9840(5) -0.0205(5) 0.4151(3) 0.0649(14) Uani 1 1 d . . .
H3C H 0.9686 -0.0936 0.4167 0.078 Uiso 1 1 calc R . .
C23C C 1.0069(4) 0.6616(4) 0.0571(2) 0.0560(12) Uani 1 1 d . . .
H23C H 0.9388 0.6464 0.0272 0.067 Uiso 1 1 calc R . .
C23B C 0.9471(4) 0.8350(4) 0.1727(3) 0.0539(12) Uani 1 1 d . . .
H23B H 0.9962 0.8368 0.1477 0.065 Uiso 1 1 calc R . .
C20C C 1.2053(4) 0.7040(5) 0.1420(3) 0.0624(14) Uani 1 1 d . . .
H20C H 1.2729 0.7171 0.1719 0.075 Uiso 1 1 calc R . .
C21B C 0.8759(5) 0.9298(4) 0.2321(3) 0.0611(14) Uani 1 1 d . . .
H21B H 0.8744 0.9939 0.2476 0.073 Uiso 1 1 calc R . .
C4B C 0.7453(5) 0.2434(5) 0.5696(2) 0.0588(13) Uani 1 1 d . . .
H4B H 0.7341 0.2575 0.6093 0.071 Uiso 1 1 calc R . .
C23A C 0.7142(4) 0.6392(4) 0.0453(2) 0.0534(12) Uani 1 1 d . . .
H23A H 0.7397 0.7063 0.0696 0.064 Uiso 1 1 calc R . .
C22B C 0.9472(5) 0.9312(4) 0.1952(3) 0.0642(14) Uani 1 1 d . . .
H22B H 0.9955 0.9967 0.1853 0.077 Uiso 1 1 calc R . .
C2A C 0.6037(5) -0.0286(4) 0.3785(3) 0.0676(16) Uani 1 1 d . . .
H2A H 0.6269 -0.0006 0.4217 0.081 Uiso 1 1 calc R . .
C22A C 0.6431(6) 0.6206(5) -0.0142(3) 0.0754(18) Uani 1 1 d . . .
H22A H 0.6232 0.6749 -0.0309 0.090 Uiso 1 1 calc R . .
C3A C 0.5142(6) -0.1287(6) 0.3587(3) 0.099(3) Uani 1 1 d . . .
H3A H 0.4792 -0.1679 0.3884 0.119 Uiso 1 1 calc R . .
C22C C 1.1062(5) 0.7026(5) 0.0373(3) 0.0692(15) Uani 1 1 d . . .
H22C H 1.1045 0.7137 -0.0052 0.083 Uiso 1 1 calc R . .
C5C C 1.1143(4) 0.1661(4) 0.4311(3) 0.0640(14) Uani 1 1 d . . .
H5C H 1.1875 0.2199 0.4442 0.077 Uiso 1 1 calc R . .
C4A C 0.4768(6) -0.1704(5) 0.2946(3) 0.090(2) Uani 1 1 d . . .
H4A H 0.4150 -0.2366 0.2801 0.108 Uiso 1 1 calc R . .
C21C C 1.2054(5) 0.7260(5) 0.0809(3) 0.0732(17) Uani 1 1 d . . .
H21C H 1.2732 0.7569 0.0692 0.088 Uiso 1 1 calc R . .
C21A C 0.6012(6) 0.5192(5) -0.0493(3) 0.082(2) Uani 1 1 d . . .
H21A H 0.5517 0.5041 -0.0898 0.099 Uiso 1 1 calc R . .
C4C C 1.0934(5) 0.0576(5) 0.4345(3) 0.0764(18) Uani 1 1 d . . .
H4C H 1.1528 0.0377 0.4498 0.092 Uiso 1 1 calc R . .

loop_
_atom_site_aniso_label
_atom_site_aniso_U_11
_atom_site_aniso_U_22
_atom_site_aniso_U_33
_atom_site_aniso_U_23
_atom_site_aniso_U_13
_atom_site_aniso_U_12
O7W 0.069(2) 0.084(3) 0.062(2) 0.0270(19) 0.0354(19) 0.046(2)
O8W 0.096(3) 0.070(3) 0.055(2) -0.0029(19) -0.008(2) 0.040(2)
O9W 0.091(3) 0.074(3) 0.078(3) 0.008(2) 0.004(2) 0.032(2)
O10W 0.046(2) 0.114(3) 0.090(3) 0.040(3) 0.013(2) 0.040(2)
O11W 0.140(5) 0.090(4) 0.087(4) -0.012(3) 0.029(3) 0.020(3)
O12W 0.140(6) 0.184(8) 0.184(8) -0.056(6) -0.016(5) 0.087(6)
O15W 0.116(5) 0.209(9) 0.264(11) -0.026(8) 0.104(7) 0.016(6)
O13W 0.226(12) 0.341(18) 0.356(18) 0.223(15) -0.022(12) 0.058(12)
O17W 0.243(14) 0.37(2) 0.324(18) 0.097(15) -0.024(13) 0.100(14)
O18W 0.46(3) 0.251(17) 1.13(6) -0.24(3) 0.56(4) -0.040(17)
Ni1 0.0322(3) 0.0297(3) 0.0274(3) 0.00332(19) 0.0049(2) 0.0116(2)
Ni2 0.0340(3) 0.0283(3) 0.0294(3) 0.0034(2) 0.0061(2) 0.0113(2)
Co1 0.0416(4) 0.0337(4) 0.0316(4) -0.0002(3) 0.0018(3) 0.0089(3)
Co2 0.0332(4) 0.0495(5) 0.0367(4) 0.0006(3) 0.0066(3) 0.0208(4)
N9B 0.0337(17) 0.0338(17) 0.0301(17) 0.0065(13) 0.0090(14) 0.0142(14)
O17A 0.0496(17) 0.0318(15) 0.0392(16) -0.0007(12) 0.0010(13) 0.0122(13)
N9A 0.0339(16) 0.0265(15) 0.0293(16) 0.0024(13) 0.0053(13) 0.0111(13)
N9C 0.0327(17) 0.0335(17) 0.0301(17) 0.0061(13) 0.0036(14) 0.0123(14)
N16A 0.0337(17) 0.0297(16) 0.0280(16) 0.0039(13) 0.0068(14) 0.0119(13)
N1C 0.045(2) 0.0392(19) 0.0341(18) 0.0067(14) 0.0077(15) 0.0199(16)
O5W 0.0458(18) 0.076(2) 0.0470(19) 0.0152(16) 0.0095(15) 0.0301(17)
O8A 0.0542(18) 0.0389(16) 0.0306(16) -0.0009(12) 0.0023(13) 0.0070(14)
N16C 0.0343(17) 0.0295(16) 0.0327(17) 0.0054(13) 0.0059(14) 0.0088(13)
C11A 0.0304(19) 0.0310(19) 0.0286(19) -0.0018(15) 0.0050(15) 0.0121(15)
N24C 0.046(2) 0.0346(18) 0.0368(19) 0.0052(14) 0.0133(16) 0.0112(15)
C11C 0.0275(18) 0.035(2) 0.0299(19) -0.0003(16) 0.0030(15) 0.0110(15)
O8B 0.0582(19) 0.062(2) 0.0400(17) 0.0078(14) 0.0186(15) 0.0392(16)
N16B 0.0334(17) 0.0309(17) 0.0312(17) 0.0034(13) 0.0068(14) 0.0137(13)
N24A 0.0428(19) 0.0370(18) 0.0386(19) 0.0072(15) 0.0079(15) 0.0172(15)
N24B 0.0395(19) 0.0330(18) 0.0396(19) 0.0050(14) 0.0053(15) 0.0116(14)
O2W 0.057(2) 0.0416(17) 0.053(2) 0.0009(14) 0.0027(16) 0.0172(15)
O3W 0.0449(17) 0.0405(16) 0.0409(17) -0.0015(13) 0.0012(13) 0.0113(13)
N1B 0.0396(18) 0.0371(18) 0.0297(17) 0.0048(14) 0.0069(14) 0.0141(15)
C15B 0.0287(18) 0.0317(19) 0.035(2) 0.0046(15) 0.0092(16) 0.0151(15)
C10B 0.0284(18) 0.037(2) 0.0271(19) 0.0039(15) 0.0067(15) 0.0147(16)
C13C 0.046(2) 0.037(2) 0.032(2) -0.0057(17) 0.0052(18) 0.0150(18)
C18A 0.034(2) 0.032(2) 0.0281(19) 0.0027(16) 0.0077(16) 0.0107(16)
O17B 0.062(2) 0.0453(18) 0.060(2) 0.0082(15) 0.0314(17) 0.0263(15)
O4W 0.0540(19) 0.053(2) 0.062(2) -0.0024(16) 0.0207(17) 0.0180(16)
N1A 0.0388(18) 0.0359(18) 0.0376(19) 0.0064(15) 0.0094(15) 0.0067(14)
O8C 0.0330(17) 0.056(2) 0.090(3) 0.0251(19) -0.0057(17) 0.0109(15)
O6W 0.0364(16) 0.063(2) 0.0468(18) -0.0003(15) 0.0076(13) 0.0250(15)
C11B 0.0290(19) 0.035(2) 0.031(2) 0.0013(16) 0.0060(16) 0.0121(16)
O1W 0.059(2) 0.069(2) 0.0407(18) 0.0101(16) 0.0114(16) 0.0146(17)
C6C 0.043(2) 0.045(2) 0.043(2) 0.0135(19) 0.0071(19) 0.022(2)
C19B 0.042(2) 0.036(2) 0.035(2) 0.0038(17) 0.0038(18) 0.0200(18)
C10A 0.034(2) 0.0279(18) 0.0296(19) 0.0004(15) 0.0080(16) 0.0115(15)
C19A 0.040(2) 0.036(2) 0.030(2) 0.0002(16) 0.0003(17) 0.0136(17)
C13A 0.033(2) 0.043(2) 0.056(3) 0.007(2) 0.0148(19) 0.0194(18)
O17C 0.0315(16) 0.090(3) 0.057(2) 0.0278(19) 0.0068(15) 0.0168(16)
C13B 0.029(2) 0.038(2) 0.040(2) -0.0007(17) -0.0030(17) 0.0063(17)
C6B 0.040(2) 0.039(2) 0.033(2) 0.0051(17) 0.0108(17) 0.0147(18)
C12B 0.033(2) 0.034(2) 0.039(2) 0.0073(17) 0.0088(17) 0.0098(16)
C10C 0.0287(19) 0.0314(19) 0.032(2) 0.0028(16) -0.0009(16) 0.0080(15)
C18B 0.039(2) 0.037(2) 0.034(2) 0.0050(16) 0.0061(17) 0.0202(17)
C7B 0.038(2) 0.039(2) 0.032(2) 0.0056(16) 0.0107(17) 0.0173(17)
C15C 0.0286(19) 0.0312(19) 0.0289(19) 0.0022(15) 0.0027(15) 0.0063(15)
C12C 0.039(2) 0.041(2) 0.0262(19) 0.0003(16) 0.0025(17) 0.0117(18)
C12A 0.039(2) 0.034(2) 0.043(2) 0.0056(17) 0.0084(18) 0.0196(17)
C19C 0.041(2) 0.037(2) 0.040(2) 0.0024(18) 0.0094(19) 0.0100(18)
C7C 0.036(2) 0.040(2) 0.044(2) 0.0098(19) 0.0012(18) 0.0135(18)
C14C 0.043(2) 0.030(2) 0.037(2) -0.0004(16) 0.0034(18) 0.0134(17)
C15A 0.035(2) 0.0267(18) 0.0274(19) -0.0015(14) 0.0042(15) 0.0116(15)
C14A 0.037(2) 0.037(2) 0.037(2) 0.0053(17) 0.0133(18) 0.0133(17)
C7A 0.039(2) 0.030(2) 0.032(2) 0.0042(16) 0.0056(17) 0.0143(17)
C14B 0.035(2) 0.041(2) 0.030(2) 0.0065(17) 0.0035(16) 0.0167(17)
C18C 0.038(2) 0.038(2) 0.037(2) 0.0050(17) 0.0080(18) 0.0118(17)
C2C 0.057(3) 0.039(2) 0.044(2) 0.0057(19) 0.009(2) 0.023(2)
C6A 0.039(2) 0.031(2) 0.038(2) 0.0019(17) 0.0068(18) 0.0077(17)
C3B 0.055(3) 0.055(3) 0.033(2) 0.010(2) 0.005(2) 0.016(2)
C2B 0.050(3) 0.046(2) 0.037(2) 0.0093(19) 0.0063(19) 0.023(2)
C5B 0.063(3) 0.072(3) 0.038(2) 0.012(2) 0.021(2) 0.035(3)
C5A 0.060(3) 0.047(3) 0.049(3) -0.003(2) 0.012(2) -0.005(2)
C20B 0.056(3) 0.039(2) 0.059(3) 0.001(2) 0.017(2) 0.023(2)
C20A 0.078(4) 0.050(3) 0.045(3) -0.005(2) -0.017(3) 0.031(3)
C3C 0.082(4) 0.053(3) 0.069(4) 0.015(3) 0.013(3) 0.041(3)
C23C 0.058(3) 0.064(3) 0.038(3) 0.011(2) 0.014(2) 0.017(2)
C23B 0.062(3) 0.038(2) 0.061(3) 0.010(2) 0.024(2) 0.016(2)
C20C 0.040(3) 0.080(4) 0.055(3) 0.009(3) 0.018(2) 0.010(2)
C21B 0.074(3) 0.033(2) 0.079(4) 0.000(2) 0.019(3) 0.024(2)
C4B 0.073(3) 0.072(3) 0.032(2) 0.009(2) 0.016(2) 0.029(3)
C23A 0.067(3) 0.042(3) 0.050(3) 0.006(2) 0.002(2) 0.028(2)
C22B 0.071(3) 0.030(2) 0.084(4) 0.011(2) 0.022(3) 0.011(2)
C2A 0.070(3) 0.060(3) 0.046(3) 0.004(2) 0.024(3) -0.005(3)
C22A 0.097(4) 0.062(3) 0.063(3) 0.005(3) -0.019(3) 0.049(3)
C3A 0.098(5) 0.079(4) 0.068(4) 0.003(3) 0.040(4) -0.026(4)
C22C 0.072(4) 0.085(4) 0.051(3) 0.017(3) 0.033(3) 0.022(3)
C5C 0.047(3) 0.060(3) 0.086(4) 0.025(3) 0.007(3) 0.027(2)
C4A 0.083(4) 0.069(4) 0.064(4) 0.002(3) 0.023(3) -0.026(3)
C21C 0.050(3) 0.098(4) 0.059(3) 0.008(3) 0.027(3) 0.011(3)
C21A 0.107(5) 0.075(4) 0.055(3) -0.007(3) -0.031(3) 0.055(4)
C4C 0.069(4) 0.073(4) 0.099(5) 0.031(3) 0.010(3) 0.047(3)

loop_
_atom_type_symbol
_atom_type_description
_atom_type_scat_dispersion_real
_atom_type_scat_dispersion_imag
_atom_type_scat_source
C C 0.0033 0.0016 'International Tables Vol C Tables 4.2.6.8 and 6.1.1.4'
H H 0.0000 0.0000 'International Tables Vol C Tables 4.2.6.8 and 6.1.1.4'
N N 0.0061 0.0033 'International Tables Vol C Tables 4.2.6.8 and 6.1.1.4'
O O 0.0106 0.0060 'International Tables Vol C Tables 4.2.6.8 and 6.1.1.4'
Co Co 0.3494 0.9721 'International Tables Vol C Tables 4.2.6.8 and 6.1.1.4'
Ni Ni 0.3393 1.1124 'International Tables Vol C Tables 4.2.6.8 and 6.1.1.4'

loop_
_geom_angle_atom_site_label_1
_geom_angle_atom_site_label_2
_geom_angle_atom_site_label_3
_geom_angle
_geom_angle_site_symmetry_1
_geom_angle_site_symmetry_3
_geom_angle_publ_flag
O1D C5D C4D 95.7(16) . . ?
C5D O1D C2D 108.2(18) . . ?
O1D C2D C3D 107(2) . . ?
C4D C3D C2D 103(3) . . ?
C3D C4D C5D 115(3) . . ?
N9C Ni1 N9A 99.36(12) . . ?
N9C Ni1 N9B 97.51(13) . . ?
N9A Ni1 N9B 96.84(12) . . ?
N9C Ni1 N1B 91.01(13) . . ?
N9A Ni1 N1B 168.99(13) . . ?
N9B Ni1 N1B 78.00(13) . . ?
N9C Ni1 N1A 171.26(14) . . ?
N9A Ni1 N1A 78.12(13) . . ?
N9B Ni1 N1A 91.12(14) . . ?
N1B Ni1 N1A 92.16(13) . . ?
N9C Ni1 N1C 78.15(13) . . ?
N9A Ni1 N1C 93.40(13) . . ?
N9B Ni1 N1C 169.43(13) . . ?
N1B Ni1 N1C 92.35(13) . . ?
N1A Ni1 N1C 93.58(14) . . ?
N16C Ni2 N16B 97.42(13) . . ?
N16C Ni2 N24C 78.56(13) . . ?
N16B Ni2 N24C 171.17(13) . . ?
N16C Ni2 N16A 98.82(12) . . ?
N16B Ni2 N16A 97.60(12) . . ?
N24C Ni2 N16A 90.82(13) . . ?
N16C Ni2 N24A 172.12(13) . . ?
N16B Ni2 N24A 90.33(13) . . ?
N24C Ni2 N24A 93.96(14) . . ?
N16A Ni2 N24A 78.65(13) . . ?
N16C Ni2 N24B 90.82(13) . . ?
N16B Ni2 N24B 78.38(13) . . ?
N24C Ni2 N24B 93.73(14) . . ?
N16A Ni2 N24B 170.00(13) . . ?
N24A Ni2 N24B 92.14(13) . . ?
O2W Co1 O2W 180.00(18) . 2_655 ?
O2W Co1 O1W 90.00(14) . . ?
O2W Co1 O1W 90.00(14) 2_655 . ?
O2W Co1 O1W 90.00(14) . 2_655 ?
O2W Co1 O1W 89.99(14) 2_655 2_655 ?
O1W Co1 O1W 180.0(3) . 2_655 ?
O2W Co1 O3W 89.89(12) . 2_655 ?
O2W Co1 O3W 90.11(12) 2_655 2_655 ?
O1W Co1 O3W 90.78(13) . 2_655 ?
O1W Co1 O3W 89.22(13) 2_655 2_655 ?
O2W Co1 O3W 90.11(12) . . ?
O2W Co1 O3W 89.89(12) 2_655 . ?
O1W Co1 O3W 89.22(13) . . ?
O1W Co1 O3W 90.78(13) 2_655 . ?
O3W Co1 O3W 180.0(2) 2_655 . ?
O5W Co2 O5W 180.00(10) 2_866 . ?
O5W Co2 O4W 89.87(15) 2_866 2_866 ?
O5W Co2 O4W 90.13(15) . 2_866 ?
O5W Co2 O4W 90.13(15) 2_866 . ?
O5W Co2 O4W 89.87(15) . . ?
O4W Co2 O4W 180.000(1) 2_866 . ?
O5W Co2 O6W 86.61(12) 2_866 2_866 ?
O5W Co2 O6W 93.39(12) . 2_866 ?
O4W Co2 O6W 89.59(12) 2_866 2_866 ?
O4W Co2 O6W 90.41(13) . 2_866 ?
O5W Co2 O6W 93.39(12) 2_866 . ?
O5W Co2 O6W 86.61(12) . . ?
O4W Co2 O6W 90.41(13) 2_866 . ?
O4W Co2 O6W 89.59(12) . . ?
O6W Co2 O6W 180.000(1) 2_866 . ?
C7B N9B C10B 117.6(3) . . ?
C7B N9B Ni1 115.9(3) . . ?
C10B N9B Ni1 125.5(2) . . ?
C7A N9A C10A 117.7(3) . . ?
C7A N9A Ni1 116.4(3) . . ?
C10A N9A Ni1 125.1(2) . . ?
C7C N9C C10C 116.7(3) . . ?
C7C N9C Ni1 117.6(3) . . ?
C10C N9C Ni1 125.7(2) . . ?
C18A N16A C15A 118.1(3) . . ?
C18A N16A Ni2 115.9(3) . . ?
C15A N16A Ni2 125.0(2) . . ?
C6C N1C C2C 118.2(4) . . ?
C6C N1C Ni1 113.1(3) . . ?
C2C N1C Ni1 128.7(3) . . ?
C18C N16C C15C 117.6(3) . . ?
C18C N16C Ni2 117.3(3) . . ?
C15C N16C Ni2 124.6(2) . . ?
C10A C11A C15A 120.5(3) . . ?
C23C N24C C19C 117.6(4) . . ?
C23C N24C Ni2 128.5(3) . . ?
C19C N24C Ni2 113.9(3) . . ?
C10C C11C C15C 120.4(4) . . ?
C18B N16B C15B 118.0(3) . . ?
C18B N16B Ni2 116.7(3) . . ?
C15B N16B Ni2 124.9(2) . . ?
C23A N24A C19A 118.6(4) . . ?
C23A N24A Ni2 128.4(3) . . ?
C19A N24A Ni2 113.0(3) . . ?
C23B N24B C19B 118.2(4) . . ?
C23B N24B Ni2 128.6(3) . . ?
C19B N24B Ni2 113.2(3) . . ?
C2B N1B C6B 118.2(4) . . ?
C2B N1B Ni1 127.4(3) . . ?
C6B N1B Ni1 114.4(3) . . ?
C11B C15B C14B 119.3(3) . . ?
C11B C15B N16B 119.4(3) . . ?
C14B C15B N16B 121.2(3) . . ?
C11B C10B C12B 119.2(3) . . ?
C11B C10B N9B 119.7(3) . . ?
C12B C10B N9B 121.1(3) . . ?
C14C C13C C12C 121.1(4) . . ?
O17A C18A N16A 128.3(4) . . ?
O17A C18A C19A 117.3(3) . . ?
N16A C18A C19A 114.4(3) . . ?
C6A N1A C2A 118.0(4) . . ?
C6A N1A Ni1 114.2(3) . . ?
C2A N1A Ni1 127.8(3) . . ?
C15B C11B C10B 121.0(3) . . ?
N1C C6C C5C 122.2(4) . . ?
N1C C6C C7C 117.2(4) . . ?
C5C C6C C7C 120.6(4) . . ?
N24B C19B C20B 121.9(4) . . ?
N24B C19B C18B 116.5(3) . . ?
C20B C19B C18B 121.7(4) . . ?
C12A C10A C11A 119.5(3) . . ?
C12A C10A N9A 120.9(3) . . ?
C11A C10A N9A 119.3(3) . . ?
N24A C19A C20A 121.6(4) . . ?
N24A C19A C18A 117.1(3) . . ?
C20A C19A C18A 121.3(4) . . ?
C14A C13A C12A 120.5(4) . . ?
C12B C13B C14B 120.9(4) . . ?
N1B C6B C5B 121.7(4) . . ?
N1B C6B C7B 115.8(3) . . ?
C5B C6B C7B 122.4(4) . . ?
C13B C12B C10B 119.8(4) . . ?
C12C C10C C11C 119.8(4) . . ?
C12C C10C N9C 121.6(4) . . ?
C11C C10C N9C 118.4(3) . . ?
O17B C18B N16B 128.3(4) . . ?
O17B C18B C19B 116.6(3) . . ?
N16B C18B C19B 115.0(4) . . ?
O8B C7B N9B 127.0(4) . . ?
O8B C7B C6B 117.7(3) . . ?
N9B C7B C6B 115.2(3) . . ?
C14C C15C C11C 119.2(4) . . ?
C14C C15C N16C 121.0(3) . . ?
C11C C15C N16C 119.5(3) . . ?
C13C C12C C10C 119.6(4) . . ?
C10A C12A C13A 120.0(4) . . ?
N24C C19C C20C 121.9(4) . . ?
N24C C19C C18C 116.2(4) . . ?
C20C C19C C18C 121.9(4) . . ?
O8C C7C N9C 128.3(4) . . ?
O8C C7C C6C 117.9(4) . . ?
N9C C7C C6C 113.8(4) . . ?
C13C C14C C15C 119.9(4) . . ?
C14A C15A C11A 119.6(3) . . ?
C14A C15A N16A 120.5(3) . . ?
C11A C15A N16A 119.7(3) . . ?
C15A C14A C13A 119.8(4) . . ?
O8A C7A N9A 128.6(4) . . ?
O8A C7A C6A 116.6(3) . . ?
N9A C7A C6A 114.7(3) . . ?
C15B C14B C13B 119.7(4) . . ?
O17C C18C N16C 129.5(4) . . ?
O17C C18C C19C 116.6(4) . . ?
N16C C18C C19C 113.8(4) . . ?
N1C C2C C3C 123.3(5) . . ?
N1A C6A C5A 122.3(4) . . ?
N1A C6A C7A 115.9(3) . . ?
C5A C6A C7A 121.8(4) . . ?
C2B C3B C4B 118.1(4) . . ?
N1B C2B C3B 123.4(4) . . ?
C6B C5B C4B 119.0(5) . . ?
C4A C5A C6A 119.4(5) . . ?
C19B C20B C21B 119.6(5) . . ?
C21A C20A C19A 118.8(5) . . ?
C2C C3C C4C 118.4(5) . . ?
N24C C23C C22C 122.2(5) . . ?
N24B C23B C22B 122.4(5) . . ?
C21C C20C C19C 119.8(5) . . ?
C22B C21B C20B 118.5(4) . . ?
C3B C4B C5B 119.5(5) . . ?
N24A C23A C22A 122.9(5) . . ?
C21B C22B C23B 119.5(5) . . ?
N1A C2A C3A 122.2(5) . . ?
C23A C22A C21A 118.7(5) . . ?
C4A C3A C2A 119.7(5) . . ?
C21C C22C C23C 119.0(5) . . ?
C4C C5C C6C 118.3(5) . . ?
C5A C4A C3A 118.3(5) . . ?
C22C C21C C20C 119.4(5) . . ?
C20A C21A C22A 119.4(5) . . ?
C3C C4C C5C 119.7(5) . . ?

loop_
_geom_bond_atom_site_label_1
_geom_bond_atom_site_label_2
_geom_bond_distance
_geom_bond_site_symmetry_2
_geom_bond_publ_flag
C5D O1D 1.43(2) . ?
C5D C4D 1.70(2) . ?
O1D C2D 1.45(2) . ?
C2D C3D 1.51(3) . ?
C3D C4D 1.22(3) . ?
Ni1 N9C 2.085(3) . ?
Ni1 N9A 2.091(3) . ?
Ni1 N9B 2.099(3) . ?
Ni1 N1B 2.102(3) . ?
Ni1 N1A 2.103(3) . ?
Ni1 N1C 2.118(3) . ?
Ni2 N16C 2.074(3) . ?
Ni2 N16B 2.083(3) . ?
Ni2 N24C 2.093(4) . ?
Ni2 N16A 2.101(3) . ?
Ni2 N24A 2.103(4) . ?
Ni2 N24B 2.112(4) . ?
Co1 O2W 2.101(3) . ?
Co1 O2W 2.101(3) 2_655 ?
Co1 O1W 2.112(3) . ?
Co1 O1W 2.112(3) 2_655 ?
Co1 O3W 2.132(3) 2_655 ?
Co1 O3W 2.132(3) . ?
Co2 O5W 2.075(3) 2_866 ?
Co2 O5W 2.075(3) . ?
Co2 O4W 2.104(3) 2_866 ?
Co2 O4W 2.104(3) . ?
Co2 O6W 2.160(3) 2_866 ?
Co2 O6W 2.160(3) . ?
N9B C7B 1.305(5) . ?
N9B C10B 1.425(5) . ?
O17A C18A 1.268(5) . ?
N9A C7A 1.305(5) . ?
N9A C10A 1.434(5) . ?
N9C C7C 1.303(5) . ?
N9C C10C 1.441(5) . ?
N16A C18A 1.298(5) . ?
N16A C15A 1.427(5) . ?
N1C C6C 1.340(6) . ?
N1C C2C 1.346(6) . ?
O8A C7A 1.265(5) . ?
N16C C18C 1.308(5) . ?
N16C C15C 1.439(5) . ?
C11A C10A 1.391(5) . ?
C11A C15A 1.404(5) . ?
N24C C23C 1.337(6) . ?
N24C C19C 1.346(6) . ?
C11C C10C 1.393(5) . ?
C11C C15C 1.397(5) . ?
O8B C7B 1.277(5) . ?
N16B C18B 1.296(5) . ?
N16B C15B 1.435(5) . ?
N24A C23A 1.336(6) . ?
N24A C19A 1.341(5) . ?
N24B C23B 1.339(6) . ?
N24B C19B 1.342(5) . ?
N1B C2B 1.332(5) . ?
N1B C6B 1.339(5) . ?
C15B C11B 1.387(5) . ?
C15B C14B 1.387(5) . ?
C10B C11B 1.393(5) . ?
C10B C12B 1.396(5) . ?
C13C C14C 1.384(6) . ?
C13C C12C 1.382(6) . ?
C18A C19A 1.509(6) . ?
O17B C18B 1.275(5) . ?
N1A C6A 1.339(5) . ?
N1A C2A 1.346(6) . ?
O8C C7C 1.265(5) . ?
C6C C5C 1.389(6) . ?
C6C C7C 1.511(6) . ?
C19B C20B 1.375(6) . ?
C19B C18B 1.504(6) . ?
C10A C12A 1.388(6) . ?
C19A C20A 1.390(6) . ?
C13A C14A 1.395(6) . ?
C13A C12A 1.394(6) . ?
O17C C18C 1.256(5) . ?
C13B C12B 1.374(6) . ?
C13B C14B 1.393(6) . ?
C6B C5B 1.376(6) . ?
C6B C7B 1.500(6) . ?
C10C C12C 1.383(6) . ?
C15C C14C 1.387(6) . ?
C19C C20C 1.370(6) . ?
C19C C18C 1.513(6) . ?
C15A C14A 1.381(6) . ?
C7A C6A 1.510(6) . ?
C2C C3C 1.366(7) . ?
C6A C5A 1.389(6) . ?
C3B C2B 1.368(6) . ?
C3B C4B 1.369(7) . ?
C5B C4B 1.379(7) . ?
C5A C4A 1.372(7) . ?
C20B C21B 1.382(7) . ?
C20A C21A 1.372(7) . ?
C3C C4C 1.378(8) . ?
C23C C22C 1.387(7) . ?
C23B C22B 1.376(7) . ?
C20C C21C 1.356(8) . ?
C21B C22B 1.365(8) . ?
C23A C22A 1.361(7) . ?
C2A C3A 1.379(8) . ?
C22A C21A 1.383(8) . ?
C3A C4A 1.379(9) . ?
C22C C21C 1.352(8) . ?
C5C C4C 1.388(8) . ?
